data_4027322
loop_
_publ_author_name
'Philip C. Bulman Page'
'Christopher J. Bartlett'
'Yohan Chan'
'David Day'
'Phillip Parker'
'Benjamin R. Buckley'
'Geracimos A. Rassias'
'Alexandra M. Z. Slawin'
'Steven M. Allin'
'J\'er\^ome Lacour'
'Andr\'e Pinto'

_publ_section_title
;
 Asymmetric Epoxidation Using Iminium Salt Organocatalysts Featuring
 Dynamically Controlled Atropoisomerism
;
_journal_name_full 'Journal of Organic Chemistry'
_journal_page_first 6128
_journal_page_last 6138
_journal_paper_doi 10.1021/jo300915u
_journal_volume 77
_journal_year 2012
_chemical_absolute_configuration syn
_chemical_formula_moiety 'C27 H28 N O2,C24 H20 B '
_chemical_formula_sum 'C51 H48 B N O2'
_chemical_formula_weight 717.71
_chemical_name_systematic
; 
 ? 
;
_space_group_IT_number 19
_symmetry_cell_setting orthorhombic
_symmetry_space_group_name_Hall 'P 2ac 2ab'
_symmetry_space_group_name_H-M 'P 21 21 21'
_atom_sites_solution_hydrogens geom
_atom_sites_solution_primary direct
_atom_sites_solution_secondary difmap
_audit_creation_method SHELXL-97
_cell_angle_alpha 90.00
_cell_angle_beta 90.00
_cell_angle_gamma 90.00
_cell_formula_units_Z 4
_cell_length_a 11.283(2)
_cell_length_b 15.681(3)
_cell_length_c 22.336(5)
_cell_measurement_reflns_used 10540
_cell_measurement_temperature 93(2)
_cell_measurement_theta_max 29.0
_cell_measurement_theta_min 2.0
_cell_volume 3951.9(14)
_computing_cell_refinement 'CrystalClear (Rigaku Corp., 2004)'
_computing_data_collection 'CrystalClear (Rigaku Corp., 2004)'
_computing_data_reduction 'CrystalClear (Rigaku Corp., 2004)'
_computing_molecular_graphics 'Bruker SHELXTL'
_computing_publication_material 'Bruker SHELXTL'
_computing_structure_refinement 'SHELXL-97 (Sheldrick, 1997)'
_computing_structure_solution 'SHELXS-97 (Sheldrick, 1990)'
_diffrn_ambient_temperature 93(2)
_diffrn_measured_fraction_theta_full 0.998
_diffrn_measured_fraction_theta_max 0.998
_diffrn_measurement_device_type CCD
_diffrn_measurement_method '\w and \f scans'
_diffrn_radiation_monochromator confocal
_diffrn_radiation_source 'rotating anode'
_diffrn_radiation_type MoK\a
_diffrn_radiation_wavelength 0.71073
_diffrn_reflns_av_R_equivalents 0.0673
_diffrn_reflns_av_sigmaI/netI 0.0884
_diffrn_reflns_limit_h_max 13
_diffrn_reflns_limit_h_min -11
_diffrn_reflns_limit_k_max 17
_diffrn_reflns_limit_k_min -18
_diffrn_reflns_limit_l_max 26
_diffrn_reflns_limit_l_min -23
_diffrn_reflns_number 25306
_diffrn_reflns_theta_full 25.00
_diffrn_reflns_theta_max 25.33
_diffrn_reflns_theta_min 2.02
_exptl_absorpt_coefficient_mu 0.072
_exptl_absorpt_correction_T_max 1.000
_exptl_absorpt_correction_T_min 0.771
_exptl_absorpt_correction_type multi-scan
_exptl_absorpt_process_details 'Jacobson, R. (1998) Private communication'
_exptl_crystal_colour Yellow
_exptl_crystal_density_diffrn 1.206
_exptl_crystal_description Prism
_exptl_crystal_F_000 1528
_exptl_crystal_size_max 0.15
_exptl_crystal_size_mid 0.15
_exptl_crystal_size_min 0.15
_refine_diff_density_max 0.135
_refine_diff_density_min -0.142
_refine_diff_density_rms 0.034
_refine_ls_abs_structure_details 'Flack H D (1983), Acta Cryst. A39, 876-881'
_refine_ls_abs_structure_Flack 0.2(17)
_refine_ls_extinction_method none
_refine_ls_goodness_of_fit_ref 0.960
_refine_ls_hydrogen_treatment constr
_refine_ls_matrix_type full
_refine_ls_number_parameters 496
_refine_ls_number_reflns 7213
_refine_ls_number_restraints 0
_refine_ls_restrained_S_all 0.960
_refine_ls_R_factor_all 0.0895
_refine_ls_R_factor_gt 0.0535
_refine_ls_shift/su_max 0.000
_refine_ls_shift/su_mean 0.000
_refine_ls_structure_factor_coef Fsqd
_refine_ls_weighting_details 'calc w=1/[\s^2^(Fo^2^)+(0.0425P)^2^+0.0000P] where P=(Fo^2^+2Fc^2^)/3'
_refine_ls_weighting_scheme calc
_refine_ls_wR_factor_gt 0.1053
_refine_ls_wR_factor_ref 0.1200
_reflns_number_gt 4914
_reflns_number_total 7213
_reflns_threshold_expression >2sigma(I)
_cod_data_source_file jo300915u_si_001_1.cif
_cod_data_source_block 18
_cod_original_cell_volume 3951.9(13)
_cod_database_code 4027322

loop_
_symmetry_equiv_pos_as_xyz
'x, y, z'
'-x+1/2, -y, z+1/2'
'-x, y+1/2, -z+1/2'
'x+1/2, -y+1/2, -z'

loop_
_atom_site_label
_atom_site_type_symbol
_atom_site_fract_x
_atom_site_fract_y
_atom_site_fract_z
_atom_site_U_iso_or_equiv
_atom_site_adp_type
_atom_site_occupancy
_atom_site_symmetry_multiplicity
_atom_site_calc_flag
_atom_site_refinement_flags
N1 N 0.9045(2) -0.00937(13) 0.09186(11) 0.0411(6) Uani 1 1 d .
C2 C 0.8733(3) -0.03230(16) 0.15587(13) 0.0410(7) Uani 1 1 d .
H2A H 0.7935 -0.0601 0.1548 0.049 Uiso 1 1 calc R
C3 C 0.9597(3) -0.09827(17) 0.17897(13) 0.0439(8) Uani 1 1 d .
C4 C 1.0803(3) -0.0811(2) 0.18654(14) 0.0485(8) Uani 1 1 d .
C5 C 1.1318(3) 0.00299(19) 0.17187(14) 0.0464(8) Uani 1 1 d .
C6 C 1.1003(2) 0.04763(19) 0.11927(14) 0.0464(8) Uani 1 1 d .
C7 C 1.0063(2) 0.02429(17) 0.07856(14) 0.0452(8) Uani 1 1 d .
H7A H 1.0206 0.0348 0.0373 0.054 Uiso 1 1 calc R
C8 C 0.9144(3) -0.17864(19) 0.19451(14) 0.0515(8) Uani 1 1 d .
H8A H 0.8323 -0.1901 0.1896 0.062 Uiso 1 1 calc R
C9 C 0.9893(3) -0.2417(2) 0.21704(16) 0.0648(10) Uani 1 1 d .
H9A H 0.9581 -0.2958 0.2279 0.078 Uiso 1 1 calc R
C10 C 1.1078(3) -0.2254(2) 0.22350(17) 0.0700(11) Uani 1 1 d .
H10A H 1.1592 -0.2687 0.2380 0.084 Uiso 1 1 calc R
C11 C 1.1526(3) -0.1463(2) 0.20901(16) 0.0633(10) Uani 1 1 d .
H11A H 1.2348 -0.1356 0.2144 0.076 Uiso 1 1 calc R
C12 C 1.2178(3) 0.0391(2) 0.20833(15) 0.0563(9) Uani 1 1 d .
H12A H 1.2423 0.0091 0.2432 0.068 Uiso 1 1 calc R
C13 C 1.2687(3) 0.1164(2) 0.19588(18) 0.0640(10) Uani 1 1 d .
H13A H 1.3234 0.1407 0.2234 0.077 Uiso 1 1 calc R
C14 C 1.2409(3) 0.1596(2) 0.14337(18) 0.0645(10) Uani 1 1 d .
H14A H 1.2773 0.2127 0.1343 0.077 Uiso 1 1 calc R
C15 C 1.1597(3) 0.12416(19) 0.10461(16) 0.0547(9) Uani 1 1 d .
H15A H 1.1435 0.1515 0.0676 0.066 Uiso 1 1 calc R
C24 C 0.8615(3) 0.04773(17) 0.19539(14) 0.0473(8) Uani 1 1 d .
H24A H 0.8409 0.0307 0.2363 0.071 Uiso 1 1 calc R
H24B H 0.7991 0.0847 0.1793 0.071 Uiso 1 1 calc R
H24C H 0.9369 0.0787 0.1957 0.071 Uiso 1 1 calc R
C25 C 0.8165(3) -0.02022(16) 0.04224(14) 0.0419(7) Uani 1 1 d .
H25A H 0.8619 -0.0320 0.0047 0.050 Uiso 1 1 calc R
C26 C 0.7423(2) 0.06158(16) 0.03172(13) 0.0410(7) Uani 1 1 d .
H26A H 0.6977 0.0542 -0.0066 0.049 Uiso 1 1 calc R
O27 O 0.65805(16) 0.07170(10) 0.07838(9) 0.0413(5) Uani 1 1 d .
C28 C 0.5767(3) 0.00129(16) 0.08491(15) 0.0464(8) Uani 1 1 d .
O29 O 0.64319(17) -0.07509(11) 0.09567(10) 0.0471(5) Uani 1 1 d .
C30 C 0.7316(3) -0.09379(17) 0.05185(15) 0.0493(8) Uani 1 1 d .
H30A H 0.6924 -0.1077 0.0134 0.059 Uiso 1 1 calc R
H30B H 0.7770 -0.1446 0.0647 0.059 Uiso 1 1 calc R
C31 C 0.8158(2) 0.14194(17) 0.02643(15) 0.0416(7) Uani 1 1 d .
C32 C 0.8380(3) 0.19504(16) 0.07491(15) 0.0469(8) Uani 1 1 d .
H32A H 0.7992 0.1849 0.1120 0.056 Uiso 1 1 calc R
C33 C 0.9163(3) 0.26271(18) 0.06970(18) 0.0586(9) Uani 1 1 d .
H33A H 0.9303 0.2989 0.1030 0.070 Uiso 1 1 calc R
C34 C 0.9743(3) 0.2777(2) 0.0159(2) 0.0662(11) Uani 1 1 d .
H34A H 1.0313 0.3221 0.0130 0.079 Uiso 1 1 calc R
C35 C 0.9487(3) 0.2282(2) -0.03294(19) 0.0658(10) Uani 1 1 d .
H35A H 0.9848 0.2402 -0.0704 0.079 Uiso 1 1 calc R
C36 C 0.8700(3) 0.1602(2) -0.02771(16) 0.0528(8) Uani 1 1 d .
H36A H 0.8532 0.1259 -0.0617 0.063 Uiso 1 1 calc R
C37 C 0.5101(3) 0.01815(19) 0.14181(16) 0.0618(10) Uani 1 1 d .
H37A H 0.5663 0.0233 0.1751 0.093 Uiso 1 1 calc R
H37B H 0.4555 -0.0291 0.1497 0.093 Uiso 1 1 calc R
H37C H 0.4650 0.0713 0.1379 0.093 Uiso 1 1 calc R
C38 C 0.4948(3) -0.00780(19) 0.03182(16) 0.0610(10) Uani 1 1 d .
H38A H 0.5416 -0.0183 -0.0044 0.092 Uiso 1 1 calc R
H38B H 0.4488 0.0448 0.0268 0.092 Uiso 1 1 calc R
H38C H 0.4407 -0.0557 0.0385 0.092 Uiso 1 1 calc R
B1 B 0.9576(3) -0.1213(2) -0.12393(16) 0.0388(8) Uani 1 1 d .
C39 C 1.0825(2) -0.06652(17) -0.12150(13) 0.0365(7) Uani 1 1 d .
C40 C 1.0914(2) 0.01223(17) -0.09152(14) 0.0447(8) Uani 1 1 d .
H40A H 1.0211 0.0368 -0.0756 0.054 Uiso 1 1 calc R
C41 C 1.1970(2) 0.05576(19) -0.08401(15) 0.0507(8) Uani 1 1 d .
H41A H 1.1983 0.1082 -0.0628 0.061 Uiso 1 1 calc R
C42 C 1.3002(3) 0.02281(19) -0.10742(15) 0.0518(8) Uani 1 1 d .
H42A H 1.3729 0.0528 -0.1031 0.062 Uiso 1 1 calc R
C43 C 1.2968(3) -0.0543(2) -0.13728(15) 0.0504(8) Uani 1 1 d .
H43A H 1.3674 -0.0779 -0.1535 0.061 Uiso 1 1 calc R
C44 C 1.1903(2) -0.09707(18) -0.14351(14) 0.0426(7) Uani 1 1 d .
H44A H 1.1905 -0.1502 -0.1639 0.051 Uiso 1 1 calc R
C45 C 0.9495(2) -0.17753(16) -0.06201(13) 0.0371(7) Uani 1 1 d .
C46 C 0.8664(3) -0.24394(16) -0.05424(14) 0.0438(8) Uani 1 1 d .
H46A H 0.8142 -0.2567 -0.0864 0.053 Uiso 1 1 calc R
C47 C 0.8570(3) -0.29163(18) -0.00206(15) 0.0491(8) Uani 1 1 d .
H47A H 0.7975 -0.3342 0.0014 0.059 Uiso 1 1 calc R
C48 C 0.9341(3) -0.27709(19) 0.04481(15) 0.0505(8) Uani 1 1 d .
H48A H 0.9289 -0.3102 0.0803 0.061 Uiso 1 1 calc R
C49 C 1.0185(3) -0.21422(18) 0.03973(14) 0.0477(8) Uani 1 1 d .
H49A H 1.0722 -0.2039 0.0716 0.057 Uiso 1 1 calc R
C50 C 1.0248(2) -0.16522(18) -0.01289(13) 0.0418(7) Uani 1 1 d .
H50A H 1.0831 -0.1216 -0.0153 0.050 Uiso 1 1 calc R
C51 C 0.8439(2) -0.05675(16) -0.13256(13) 0.0371(7) Uani 1 1 d .
C52 C 0.8524(3) 0.02020(16) -0.16422(13) 0.0397(7) Uani 1 1 d .
H52A H 0.9276 0.0367 -0.1795 0.048 Uiso 1 1 calc R
C53 C 0.7559(2) 0.07349(18) -0.17430(14) 0.0446(8) Uani 1 1 d .
H53A H 0.7669 0.1254 -0.1955 0.054 Uiso 1 1 calc R
C54 C 0.6454(3) 0.05226(19) -0.15415(14) 0.0465(8) Uani 1 1 d .
H54A H 0.5798 0.0891 -0.1605 0.056 Uiso 1 1 calc R
C55 C 0.6316(2) -0.0242(2) -0.12428(14) 0.0472(8) Uani 1 1 d .
H55A H 0.5551 -0.0411 -0.1110 0.057 Uiso 1 1 calc R
C56 C 0.7285(2) -0.07679(18) -0.11338(13) 0.0424(7) Uani 1 1 d .
H56A H 0.7162 -0.1285 -0.0921 0.051 Uiso 1 1 calc R
C57 C 0.9599(2) -0.18642(17) -0.18199(14) 0.0386(7) Uani 1 1 d .
C58 C 0.9109(2) -0.16486(18) -0.23749(14) 0.0430(7) Uani 1 1 d .
H58A H 0.8722 -0.1113 -0.2413 0.052 Uiso 1 1 calc R
C59 C 0.9160(3) -0.21787(19) -0.28720(15) 0.0501(8) Uani 1 1 d .
H59A H 0.8817 -0.2000 -0.3240 0.060 Uiso 1 1 calc R
C60 C 0.9701(3) -0.29566(19) -0.28348(15) 0.0508(8) Uani 1 1 d .
H60A H 0.9729 -0.3325 -0.3172 0.061 Uiso 1 1 calc R
C61 C 1.0207(3) -0.3196(2) -0.22954(15) 0.0535(9) Uani 1 1 d .
H61A H 1.0600 -0.3730 -0.2264 0.064 Uiso 1 1 calc R
C62 C 1.0145(3) -0.26666(18) -0.18026(15) 0.0477(8) Uani 1 1 d .
H62A H 1.0487 -0.2854 -0.1437 0.057 Uiso 1 1 calc R

loop_
_atom_site_aniso_label
_atom_site_aniso_U_11
_atom_site_aniso_U_22
_atom_site_aniso_U_33
_atom_site_aniso_U_23
_atom_site_aniso_U_13
_atom_site_aniso_U_12
N1 0.0450(14) 0.0393(13) 0.0390(16) 0.0015(11) 0.0030(12) 0.0089(12)
C2 0.0443(16) 0.0407(16) 0.0379(19) 0.0037(13) 0.0032(14) 0.0034(14)
C3 0.0500(18) 0.0437(18) 0.038(2) -0.0004(14) -0.0005(14) 0.0051(16)
C4 0.0489(18) 0.0542(19) 0.042(2) 0.0056(15) -0.0014(15) 0.0088(17)
C5 0.0413(17) 0.0546(19) 0.043(2) 0.0034(16) 0.0014(15) 0.0051(16)
C6 0.0390(16) 0.0540(18) 0.046(2) -0.0020(15) 0.0029(14) 0.0061(15)
C7 0.0458(17) 0.0472(17) 0.043(2) 0.0049(14) 0.0067(15) 0.0104(16)
C8 0.0589(19) 0.0498(19) 0.046(2) 0.0051(15) -0.0030(17) 0.0032(17)
C9 0.085(3) 0.048(2) 0.062(3) 0.0130(18) -0.004(2) 0.007(2)
C10 0.071(3) 0.065(2) 0.073(3) 0.021(2) -0.008(2) 0.017(2)
C11 0.055(2) 0.072(2) 0.063(3) 0.0113(19) -0.0064(19) 0.012(2)
C12 0.0404(17) 0.077(2) 0.052(2) 0.0008(18) -0.0013(16) 0.0027(18)
C13 0.0426(19) 0.080(3) 0.070(3) -0.004(2) 0.0019(18) -0.0042(19)
C14 0.0409(18) 0.072(2) 0.080(3) 0.002(2) 0.0086(19) -0.0053(18)
C15 0.0428(17) 0.060(2) 0.061(2) 0.0092(18) 0.0115(17) 0.0069(17)
C24 0.0531(18) 0.0508(18) 0.038(2) -0.0010(14) 0.0041(15) 0.0054(16)
C25 0.0507(17) 0.0373(16) 0.0377(19) -0.0044(13) -0.0004(14) 0.0098(15)
C26 0.0492(17) 0.0366(15) 0.0370(19) -0.0036(13) -0.0045(15) 0.0098(15)
O27 0.0410(10) 0.0317(10) 0.0511(14) -0.0014(9) 0.0015(10) 0.0025(9)
C28 0.0436(16) 0.0305(15) 0.065(2) 0.0002(15) -0.0013(16) 0.0001(15)
O29 0.0504(11) 0.0338(10) 0.0571(15) 0.0035(10) -0.0023(11) 0.0045(10)
C30 0.0584(19) 0.0401(17) 0.049(2) -0.0087(15) -0.0059(17) 0.0091(16)
C31 0.0418(16) 0.0360(16) 0.047(2) 0.0053(14) 0.0027(14) 0.0085(14)
C32 0.0540(18) 0.0386(16) 0.048(2) 0.0007(15) 0.0046(16) 0.0032(16)
C33 0.057(2) 0.0340(16) 0.085(3) 0.0019(17) -0.002(2) -0.0014(17)
C34 0.052(2) 0.047(2) 0.099(4) 0.023(2) 0.010(2) -0.0001(18)
C35 0.059(2) 0.069(2) 0.069(3) 0.034(2) 0.018(2) 0.014(2)
C36 0.059(2) 0.0527(19) 0.047(2) 0.0058(16) 0.0020(17) 0.0164(18)
C37 0.0550(19) 0.0485(18) 0.082(3) 0.0025(18) 0.0154(19) 0.0031(17)
C38 0.0534(19) 0.0442(17) 0.086(3) 0.0054(18) -0.0180(19) -0.0077(16)
B1 0.0371(17) 0.0372(17) 0.042(2) 0.0034(15) 0.0016(16) -0.0002(16)
C39 0.0360(14) 0.0379(16) 0.0356(18) 0.0065(13) -0.0004(13) 0.0017(14)
C40 0.0375(16) 0.0475(17) 0.049(2) 0.0009(15) -0.0008(15) 0.0027(15)
C41 0.0426(17) 0.0471(18) 0.062(2) -0.0023(16) -0.0051(16) -0.0041(16)
C42 0.0381(16) 0.0508(19) 0.066(3) 0.0069(18) -0.0033(16) -0.0053(16)
C43 0.0354(16) 0.059(2) 0.057(2) 0.0056(17) 0.0019(15) 0.0043(16)
C44 0.0400(16) 0.0447(17) 0.043(2) 0.0027(14) 0.0017(14) 0.0029(14)
C45 0.0324(14) 0.0361(15) 0.043(2) 0.0015(13) 0.0079(13) 0.0068(14)
C46 0.0442(17) 0.0381(16) 0.049(2) 0.0007(14) 0.0061(15) 0.0043(15)
C47 0.0504(18) 0.0419(17) 0.055(2) 0.0083(16) 0.0151(17) 0.0041(16)
C48 0.057(2) 0.0458(17) 0.049(2) 0.0123(15) 0.0128(17) 0.0152(17)
C49 0.0491(18) 0.0521(18) 0.042(2) 0.0051(15) -0.0036(15) 0.0150(17)
C50 0.0370(15) 0.0475(17) 0.041(2) 0.0043(14) 0.0023(14) 0.0064(15)
C51 0.0418(15) 0.0365(16) 0.0330(18) -0.0035(13) -0.0009(13) 0.0017(14)
C52 0.0388(15) 0.0382(15) 0.042(2) -0.0001(14) -0.0005(13) 0.0019(14)
C53 0.0445(18) 0.0393(16) 0.050(2) 0.0009(14) -0.0078(15) 0.0046(15)
C54 0.0437(17) 0.0538(19) 0.042(2) -0.0066(15) -0.0061(15) 0.0138(16)
C55 0.0334(15) 0.066(2) 0.042(2) 0.0020(16) 0.0026(14) 0.0010(16)
C56 0.0356(15) 0.0484(17) 0.043(2) 0.0011(14) -0.0005(13) 0.0022(15)
C57 0.0314(14) 0.0384(16) 0.046(2) 0.0070(14) 0.0050(14) 0.0005(14)
C58 0.0426(16) 0.0426(16) 0.044(2) -0.0007(14) -0.0011(14) 0.0091(15)
C59 0.0521(18) 0.0547(19) 0.043(2) -0.0029(16) -0.0050(16) 0.0102(17)
C60 0.0604(19) 0.0508(19) 0.041(2) -0.0087(15) 0.0031(17) 0.0075(17)
C61 0.067(2) 0.0423(17) 0.051(2) -0.0007(16) 0.0089(18) 0.0105(17)
C62 0.0514(19) 0.0459(17) 0.046(2) 0.0031(16) 0.0020(15) 0.0078(16)

loop_
_atom_type_symbol
_atom_type_description
_atom_type_scat_dispersion_real
_atom_type_scat_dispersion_imag
_atom_type_scat_source
C C 0.0033 0.0016 'International Tables Vol C Tables 4.2.6.8 and 6.1.1.4'
H H 0.0000 0.0000 'International Tables Vol C Tables 4.2.6.8 and 6.1.1.4'
B B 0.0013 0.0007 'International Tables Vol C Tables 4.2.6.8 and 6.1.1.4'
N N 0.0061 0.0033 'International Tables Vol C Tables 4.2.6.8 and 6.1.1.4'
O O 0.0106 0.0060 'International Tables Vol C Tables 4.2.6.8 and 6.1.1.4'

loop_
_geom_angle_atom_site_label_1
_geom_angle_atom_site_label_2
_geom_angle_atom_site_label_3
_geom_angle
C7 N1 C25 117.6(3)
C7 N1 C2 121.2(2)
C25 N1 C2 121.1(2)
C3 C2 N1 109.5(2)
C3 C2 C24 114.7(2)
N1 C2 C24 111.5(2)
C3 C2 H2A 106.9
N1 C2 H2A 106.9
C24 C2 H2A 106.9
C8 C3 C4 119.8(3)
C8 C3 C2 117.6(3)
C4 C3 C2 122.5(3)
C11 C4 C3 118.0(3)
C11 C4 C5 120.1(3)
C3 C4 C5 121.9(3)
C12 C5 C6 117.5(3)
C12 C5 C4 120.6(3)
C6 C5 C4 121.8(3)
C15 C6 C5 119.6(3)
C15 C6 C7 114.7(3)
C5 C6 C7 125.6(3)
N1 C7 C6 127.5(3)
N1 C7 H7A 116.2
C6 C7 H7A 116.3
C9 C8 C3 120.4(3)
C9 C8 H8A 119.8
C3 C8 H8A 119.8
C10 C9 C8 119.9(3)
C10 C9 H9A 120.1
C8 C9 H9A 120.1
C9 C10 C11 120.1(3)
C9 C10 H10A 120.0
C11 C10 H10A 120.0
C10 C11 C4 121.8(3)
C10 C11 H11A 119.1
C4 C11 H11A 119.1
C13 C12 C5 122.3(3)
C13 C12 H12A 118.8
C5 C12 H12A 118.8
C12 C13 C14 120.5(3)
C12 C13 H13A 119.7
C14 C13 H13A 119.7
C15 C14 C13 118.9(3)
C15 C14 H14A 120.5
C13 C14 H14A 120.5
C14 C15 C6 120.8(3)
C14 C15 H15A 119.6
C6 C15 H15A 119.6
C2 C24 H24A 109.5
C2 C24 H24B 109.5
H24A C24 H24B 109.5
C2 C24 H24C 109.5
H24A C24 H24C 109.5
H24B C24 H24C 109.5
N1 C25 C30 113.6(2)
N1 C25 C26 112.1(2)
C30 C25 C26 108.1(2)
N1 C25 H25A 107.6
C30 C25 H25A 107.6
C26 C25 H25A 107.6
O27 C26 C31 109.3(2)
O27 C26 C25 110.1(2)
C31 C26 C25 113.9(2)
O27 C26 H26A 107.8
C31 C26 H26A 107.8
C25 C26 H26A 107.8
C26 O27 C28 114.5(2)
O29 C28 O27 108.8(2)
O29 C28 C37 105.5(3)
O27 C28 C37 105.6(2)
O29 C28 C38 111.9(2)
O27 C28 C38 112.5(2)
C37 C28 C38 112.1(3)
C30 O29 C28 115.0(2)
O29 C30 C25 112.5(2)
O29 C30 H30A 109.1
C25 C30 H30A 109.1
O29 C30 H30B 109.1
C25 C30 H30B 109.1
H30A C30 H30B 107.8
C36 C31 C32 118.5(3)
C36 C31 C26 118.8(3)
C32 C31 C26 122.5(3)
C33 C32 C31 120.6(3)
C33 C32 H32A 119.7
C31 C32 H32A 119.7
C34 C33 C32 120.2(3)
C34 C33 H33A 119.9
C32 C33 H33A 119.9
C33 C34 C35 119.6(3)
C33 C34 H34A 120.2
C35 C34 H34A 120.2
C34 C35 C36 120.1(3)
C34 C35 H35A 119.9
C36 C35 H35A 119.9
C31 C36 C35 120.9(3)
C31 C36 H36A 119.6
C35 C36 H36A 119.6
C28 C37 H37A 109.5
C28 C37 H37B 109.5
H37A C37 H37B 109.5
C28 C37 H37C 109.5
H37A C37 H37C 109.5
H37B C37 H37C 109.5
C28 C38 H38A 109.5
C28 C38 H38B 109.5
H38A C38 H38B 109.5
C28 C38 H38C 109.5
H38A C38 H38C 109.5
H38B C38 H38C 109.5
C51 B1 C45 112.6(2)
C51 B1 C57 107.5(2)
C45 B1 C57 109.3(2)
C51 B1 C39 110.4(2)
C45 B1 C39 107.4(2)
C57 B1 C39 109.5(2)
C44 C39 C40 114.0(3)
C44 C39 B1 123.6(2)
C40 C39 B1 122.2(2)
C41 C40 C39 123.5(3)
C41 C40 H40A 118.3
C39 C40 H40A 118.3
C42 C41 C40 119.8(3)
C42 C41 H41A 120.1
C40 C41 H41A 120.1
C41 C42 C43 119.2(3)
C41 C42 H42A 120.4
C43 C42 H42A 120.4
C44 C43 C42 119.8(3)
C44 C43 H43A 120.1
C42 C43 H43A 120.1
C43 C44 C39 123.7(3)
C43 C44 H44A 118.2
C39 C44 H44A 118.2
C50 C45 C46 114.1(3)
C50 C45 B1 123.4(2)
C46 C45 B1 122.4(3)
C47 C46 C45 123.4(3)
C47 C46 H46A 118.3
C45 C46 H46A 118.3
C48 C47 C46 120.0(3)
C48 C47 H47A 120.0
C46 C47 H47A 120.0
C49 C48 C47 119.5(3)
C49 C48 H48A 120.3
C47 C48 H48A 120.3
C48 C49 C50 119.8(3)
C48 C49 H49A 120.1
C50 C49 H49A 120.1
C45 C50 C49 123.2(3)
C45 C50 H50A 118.4
C49 C50 H50A 118.4
C52 C51 C56 114.2(2)
C52 C51 B1 122.3(2)
C56 C51 B1 123.3(2)
C53 C52 C51 123.0(3)
C53 C52 H52A 118.5
C51 C52 H52A 118.5
C54 C53 C52 121.0(3)
C54 C53 H53A 119.5
C52 C53 H53A 119.5
C53 C54 C55 118.3(3)
C53 C54 H54A 120.9
C55 C54 H54A 120.9
C54 C55 C56 120.7(3)
C54 C55 H55A 119.6
C56 C55 H55A 119.6
C55 C56 C51 122.8(3)
C55 C56 H56A 118.6
C51 C56 H56A 118.6
C58 C57 C62 114.5(3)
C58 C57 B1 122.7(2)
C62 C57 B1 122.7(3)
C59 C58 C57 123.2(3)
C59 C58 H58A 118.4
C57 C58 H58A 118.4
C60 C59 C58 120.3(3)
C60 C59 H59A 119.9
C58 C59 H59A 119.9
C59 C60 C61 118.6(3)
C59 C60 H60A 120.7
C61 C60 H60A 120.7
C62 C61 C60 120.7(3)
C62 C61 H61A 119.7
C60 C61 H61A 119.7
C61 C62 C57 122.7(3)
C61 C62 H62A 118.7
C57 C62 H62A 118.7

loop_
_geom_bond_atom_site_label_1
_geom_bond_atom_site_label_2
_geom_bond_distance
N1 C7 1.299(3)
N1 C25 1.498(4)
N1 C2 1.516(4)
C2 C3 1.513(4)
C2 C24 1.540(4)
C2 H2A 1.0000
C3 C8 1.404(4)
C3 C4 1.396(4)
C4 C11 1.401(4)
C4 C5 1.478(4)
C5 C12 1.387(4)
C5 C6 1.413(4)
C6 C15 1.413(4)
C6 C7 1.445(4)
C7 H7A 0.9500
C8 C9 1.394(4)
C8 H8A 0.9500
C9 C10 1.369(5)
C9 H9A 0.9500
C10 C11 1.378(4)
C10 H10A 0.9500
C11 H11A 0.9500
C12 C13 1.371(4)
C12 H12A 0.9500
C13 C14 1.390(5)
C13 H13A 0.9500
C14 C15 1.377(5)
C14 H14A 0.9500
C15 H15A 0.9500
C24 H24A 0.9800
C24 H24B 0.9800
C24 H24C 0.9800
C25 C30 1.514(4)
C25 C26 1.550(3)
C25 H25A 1.0000
C26 O27 1.419(3)
C26 C31 1.513(4)
C26 H26A 1.0000
O27 C28 1.443(3)
C28 O29 1.434(3)
C28 C37 1.500(4)
C28 C38 1.510(4)
O29 C30 1.428(3)
C30 H30A 0.9900
C30 H30B 0.9900
C31 C36 1.385(4)
C31 C32 1.389(4)
C32 C33 1.385(4)
C32 H32A 0.9500
C33 C34 1.388(5)
C33 H33A 0.9500
C34 C35 1.370(5)
C34 H34A 0.9500
C35 C36 1.392(4)
C35 H35A 0.9500
C36 H36A 0.9500
C37 H37A 0.9800
C37 H37B 0.9800
C37 H37C 0.9800
C38 H38A 0.9800
C38 H38B 0.9800
C38 H38C 0.9800
B1 C51 1.646(4)
B1 C45 1.643(4)
B1 C57 1.650(4)
B1 C39 1.651(4)
C39 C44 1.396(4)
C39 C40 1.408(4)
C40 C41 1.383(4)
C40 H40A 0.9500
C41 C42 1.377(4)
C41 H41A 0.9500
C42 C43 1.381(4)
C42 H42A 0.9500
C43 C44 1.384(4)
C43 H43A 0.9500
C44 H44A 0.9500
C45 C50 1.402(4)
C45 C46 1.412(4)
C46 C47 1.389(4)
C46 H46A 0.9500
C47 C48 1.380(4)
C47 H47A 0.9500
C48 C49 1.375(4)
C48 H48A 0.9500
C49 C50 1.406(4)
C49 H49A 0.9500
C50 H50A 0.9500
C51 C52 1.402(4)
C51 C56 1.406(4)
C52 C53 1.392(4)
C52 H52A 0.9500
C53 C54 1.367(4)
C53 H53A 0.9500
C54 C55 1.381(4)
C54 H54A 0.9500
C55 C56 1.391(4)
C55 H55A 0.9500
C56 H56A 0.9500
C57 C58 1.399(4)
C57 C62 1.401(4)
C58 C59 1.388(4)
C58 H58A 0.9500
C59 C60 1.366(4)
C59 H59A 0.9500
C60 C61 1.385(4)
C60 H60A 0.9500
C61 C62 1.380(4)
C61 H61A 0.9500
C62 H62A 0.9500

loop_
_geom_torsion_atom_site_label_1
_geom_torsion_atom_site_label_2
_geom_torsion_atom_site_label_3
_geom_torsion_atom_site_label_4
_geom_torsion
C7 N1 C2 C3 -61.3(3)
C25 N1 C2 C3 122.2(2)
C7 N1 C2 C24 66.8(3)
C25 N1 C2 C24 -109.8(3)
N1 C2 C3 C8 -116.8(3)
C24 C2 C3 C8 117.0(3)
N1 C2 C3 C4 64.9(4)
C24 C2 C3 C4 -61.4(4)
C8 C3 C4 C11 0.8(5)
C2 C3 C4 C11 179.1(3)
C8 C3 C4 C5 -178.9(3)
C2 C3 C4 C5 -0.5(5)
C11 C4 C5 C12 -39.5(4)
C3 C4 C5 C12 140.2(3)
C11 C4 C5 C6 137.4(3)
C3 C4 C5 C6 -42.9(4)
C12 C5 C6 C15 2.6(4)
C4 C5 C6 C15 -174.4(3)
C12 C5 C6 C7 -174.4(3)
C4 C5 C6 C7 8.6(5)
C25 N1 C7 C6 174.2(3)
C2 N1 C7 C6 -2.4(4)
C15 C6 C7 N1 -141.4(3)
C5 C6 C7 N1 35.7(5)
C4 C3 C8 C9 -0.5(5)
C2 C3 C8 C9 -178.9(3)
C3 C8 C9 C10 -0.6(5)
C8 C9 C10 C11 1.4(6)
C9 C10 C11 C4 -1.1(6)
C3 C4 C11 C10 0.0(5)
C5 C4 C11 C10 179.7(3)
C6 C5 C12 C13 2.2(4)
C4 C5 C12 C13 179.2(3)
C5 C12 C13 C14 -4.2(5)
C12 C13 C14 C15 1.2(5)
C13 C14 C15 C6 3.5(5)
C5 C6 C15 C14 -5.5(4)
C7 C6 C15 C14 171.8(3)
C7 N1 C25 C30 151.8(2)
C2 N1 C25 C30 -31.5(3)
C7 N1 C25 C26 -85.3(3)
C2 N1 C25 C26 91.4(3)
N1 C25 C26 O27 -73.9(3)
C30 C25 C26 O27 52.1(3)
N1 C25 C26 C31 49.3(3)
C30 C25 C26 C31 175.3(3)
C31 C26 O27 C28 175.7(2)
C25 C26 O27 C28 -58.5(3)
C26 O27 C28 O29 58.1(3)
C26 O27 C28 C37 171.0(2)
C26 O27 C28 C38 -66.5(3)
O27 C28 O29 C30 -54.9(3)
C37 C28 O29 C30 -167.9(2)
C38 C28 O29 C30 70.0(3)
C28 O29 C30 C25 54.2(3)
N1 C25 C30 O29 74.9(3)
C26 C25 C30 O29 -50.2(3)
O27 C26 C31 C36 -155.8(2)
C25 C26 C31 C36 80.6(3)
O27 C26 C31 C32 28.9(4)
C25 C26 C31 C32 -94.7(3)
C36 C31 C32 C33 -2.5(4)
C26 C31 C32 C33 172.8(3)
C31 C32 C33 C34 -0.5(4)
C32 C33 C34 C35 3.6(5)
C33 C34 C35 C36 -3.5(5)
C32 C31 C36 C35 2.6(4)
C26 C31 C36 C35 -173.0(3)
C34 C35 C36 C31 0.4(5)
C51 B1 C39 C44 -147.1(3)
C45 B1 C39 C44 89.7(3)
C57 B1 C39 C44 -28.9(4)
C51 B1 C39 C40 39.3(4)
C45 B1 C39 C40 -83.9(3)
C57 B1 C39 C40 157.5(3)
C44 C39 C40 C41 -0.3(4)
B1 C39 C40 C41 173.9(3)
C39 C40 C41 C42 1.2(5)
C40 C41 C42 C43 -1.1(5)
C41 C42 C43 C44 0.3(5)
C42 C43 C44 C39 0.6(5)
C40 C39 C44 C43 -0.5(4)
B1 C39 C44 C43 -174.6(3)
C51 B1 C45 C50 -110.4(3)
C57 B1 C45 C50 130.2(3)
C39 B1 C45 C50 11.4(3)
C51 B1 C45 C46 70.8(3)
C57 B1 C45 C46 -48.6(3)
C39 B1 C45 C46 -167.4(2)
C50 C45 C46 C47 1.8(4)
B1 C45 C46 C47 -179.3(3)
C45 C46 C47 C48 -2.3(4)
C46 C47 C48 C49 1.1(4)
C47 C48 C49 C50 0.4(4)
C46 C45 C50 C49 -0.3(4)
B1 C45 C50 C49 -179.2(3)
C48 C49 C50 C45 -0.8(4)
C45 B1 C51 C52 151.4(3)
C57 B1 C51 C52 -88.1(3)
C39 B1 C51 C52 31.3(4)
C45 B1 C51 C56 -34.0(4)
C57 B1 C51 C56 86.5(3)
C39 B1 C51 C56 -154.1(3)
C56 C51 C52 C53 1.8(4)
B1 C51 C52 C53 176.9(3)
C51 C52 C53 C54 -1.0(4)
C52 C53 C54 C55 -1.0(4)
C53 C54 C55 C56 2.0(4)
C54 C55 C56 C51 -1.1(5)
C52 C51 C56 C55 -0.8(4)
B1 C51 C56 C55 -175.8(3)
C51 B1 C57 C58 25.6(3)
C45 B1 C57 C58 148.2(3)
C39 B1 C57 C58 -94.4(3)
C51 B1 C57 C62 -156.5(2)
C45 B1 C57 C62 -33.9(3)
C39 B1 C57 C62 83.5(3)
C62 C57 C58 C59 -0.4(4)
B1 C57 C58 C59 177.7(3)
C57 C58 C59 C60 0.5(5)
C58 C59 C60 C61 -0.9(5)
C59 C60 C61 C62 1.3(5)
C60 C61 C62 C57 -1.3(5)
C58 C57 C62 C61 0.8(4)
B1 C57 C62 C61 -177.3(3)

loop_
_cod_related_entry_id
_cod_related_entry_database
_cod_related_entry_code
1 ChemSpider 30659505
